data_7104391
loop_
_publ_author_name
'Kozlova, Marina N'
'Ferlay, Sylvie'
'Kyritsakas, Nathalie'
'Hosseini, Mir Wais'
'Solovieva, Svetlana E'
'Antipin, Igor S'
'Konovalov, Alexander I'

_publ_section_title
;
 Molecular tectonics: 3-D organisation of decanuclear silver
 nanoclusters.
;
_journal_issue 18
_journal_name_full 'Chemical communications (Cambridge, England)'
_journal_page_first 2514
_journal_page_last 2516
_journal_paper_doi 10.1039/b902267h
_journal_volume 34
_journal_year 2009
_chemical_formula_moiety 'C36 H34 Ag5 N7 O17 S2'
_chemical_formula_sum 'C36 H34 Ag5 N7 O17 S2'
_chemical_formula_weight 1440.17
_chemical_name_systematic
;
?
;
_space_group_IT_number 86
_symmetry_cell_setting tetragonal
_symmetry_space_group_name_Hall '-P 4bc'
_symmetry_space_group_name_H-M 'P 42/n :2'
_atom_sites_solution_hydrogens geom
_atom_sites_solution_primary direct
_atom_sites_solution_secondary difmap
_audit_creation_method SHELXL-97
_cell_angle_alpha 90.00
_cell_angle_beta 90.00
_cell_angle_gamma 90.00
_cell_formula_units_Z 4
_cell_length_a 13.0057(18)
_cell_length_b 13.0057(18)
_cell_length_c 25.768(5)
_cell_measurement_temperature 173(2)
_cell_volume 4358.6(12)
_computing_cell_refinement 'Bruker XSCANS'
_computing_data_collection 'Bruker XSCANS'
_computing_data_reduction 'Bruker SHELXTL'
_computing_molecular_graphics 'Bruker SHELXTL'
_computing_publication_material 'Bruker SHELXTL'
_computing_structure_refinement 'SHELXL-97 (Sheldrick, 1997)'
_computing_structure_solution 'SHELXS-97 (Sheldrick, 1990)'
_diffrn_ambient_temperature 173(2)
_diffrn_measured_fraction_theta_full 0.997
_diffrn_measured_fraction_theta_max 0.997
_diffrn_measurement_device_type 'CCD area detector'
_diffrn_measurement_method 'phi and omega scans'
_diffrn_radiation_monochromator graphite
_diffrn_radiation_source 'fine-focus sealed tube'
_diffrn_radiation_type MoK\a
_diffrn_radiation_wavelength 0.71073
_diffrn_reflns_av_R_equivalents 0.0297
_diffrn_reflns_av_sigmaI/netI 0.0105
_diffrn_reflns_limit_h_max 16
_diffrn_reflns_limit_h_min -16
_diffrn_reflns_limit_k_max 16
_diffrn_reflns_limit_k_min -16
_diffrn_reflns_limit_l_max 33
_diffrn_reflns_limit_l_min -33
_diffrn_reflns_number 119655
_diffrn_reflns_theta_full 27.51
_diffrn_reflns_theta_max 27.51
_diffrn_reflns_theta_min 2.21
_exptl_absorpt_coefficient_mu 2.385
_exptl_absorpt_correction_T_max 0.7964
_exptl_absorpt_correction_T_min 0.7161
_exptl_absorpt_correction_type multi-scan
_exptl_absorpt_process_details sadabs
_exptl_crystal_colour colorless
_exptl_crystal_density_diffrn 2.195
_exptl_crystal_density_meas ?
_exptl_crystal_density_method 'not measured'
_exptl_crystal_description prism
_exptl_crystal_F_000 2808
_exptl_crystal_size_max 0.15
_exptl_crystal_size_mid 0.12
_exptl_crystal_size_min 0.10
_refine_diff_density_max 2.141
_refine_diff_density_min -1.111
_refine_diff_density_rms 0.191
_refine_ls_extinction_method none
_refine_ls_goodness_of_fit_ref 1.021
_refine_ls_hydrogen_treatment constr
_refine_ls_matrix_type full
_refine_ls_number_parameters 307
_refine_ls_number_reflns 5003
_refine_ls_number_restraints 0
_refine_ls_restrained_S_all 1.021
_refine_ls_R_factor_all 0.0704
_refine_ls_R_factor_gt 0.0630
_refine_ls_shift/su_max 0.001
_refine_ls_shift/su_mean 0.000
_refine_ls_structure_factor_coef Fsqd
_refine_ls_weighting_details 'calc w=1/[\s^2^(Fo^2^)+(0.0910P)^2^+7.0555P] where P=(Fo^2^+2Fc^2^)/3'
_refine_ls_weighting_scheme calc
_refine_ls_wR_factor_gt 0.1729
_refine_ls_wR_factor_ref 0.1799
_reflns_number_gt 4397
_reflns_number_total 5003
_reflns_threshold_expression >2sigma(I)
_cod_data_source_file b902267h.txt
_cod_data_source_block 719024
_cod_depositor_comments
;
The following automatic conversions were performed:
'_symmetry_cell_setting' value 'Tetragonal' changed to 'tetragonal'
according to '/home/saulius/struct/CIF-dictionaries/cif_core.dic'
dictionary named 'cif_core.dic' version 2.4.1 from 2010-06-29.

Automatic conversion script
Id: cif_fix_enum 1527 2010-12-29 10:47:43Z saulius 

The following automatic conversions were performed:

'_exptl_crystal_density_meas' value 'none' was changed to '?' - the
value is perceived as not measured.

Automatic conversion script
Id: cif_fix_values 3008 2015-01-20 13:52:24Z robertas 
;
_cod_original_sg_symbol_H-M P4(2)/n
_cod_database_code 7104391

loop_
_symmetry_equiv_pos_as_xyz
'x, y, z'
'-x+1/2, -y+1/2, z'
'-y, x+1/2, z+1/2'
'y+1/2, -x, z+1/2'
'-x, -y, -z'
'x-1/2, y-1/2, -z'
'y, -x-1/2, -z-1/2'
'-y-1/2, x, -z-1/2'

loop_
_atom_site_label
_atom_site_type_symbol
_atom_site_fract_x
_atom_site_fract_y
_atom_site_fract_z
_atom_site_U_iso_or_equiv
_atom_site_adp_type
_atom_site_occupancy
_atom_site_symmetry_multiplicity
_atom_site_calc_flag
_atom_site_refinement_flags
_atom_site_disorder_assembly
_atom_site_disorder_group
Ag1 Ag 0.05448(5) 0.46811(4) 0.16560(2) 0.03597(18) Uani 1 1 d . . .
Ag2 Ag 0.19502(4) 0.56882(4) 0.27311(2) 0.03627(18) Uani 1 1 d . . .
Ag3 Ag 0.2500 0.2500 0.14299(7) 0.03627(18) Uani 1 2 d S . .
S1 S 0.00687(10) 0.59566(10) 0.23558(5) 0.0136(3) Uani 1 1 d . . .
C1 C -0.0171(4) 0.7231(4) 0.21283(19) 0.0122(9) Uani 1 1 d . . .
C2 C -0.0491(4) 0.8024(4) 0.24592(19) 0.0119(9) Uani 1 1 d . . .
C3 C -0.0612(4) 0.9006(4) 0.2245(2) 0.0134(9) Uani 1 1 d . . .
C4 C -0.0360(4) 0.9203(4) 0.1735(2) 0.0145(10) Uani 1 1 d . . .
H4 H -0.0449 0.9878 0.1601 0.017 Uiso 1 1 calc R . .
C5 C 0.0023(4) 0.8435(4) 0.1410(2) 0.0143(10) Uani 1 1 d . . .
C6 C 0.0085(4) 0.7444(4) 0.16131(19) 0.0138(9) Uani 1 1 d . . .
H6 H 0.0307 0.6899 0.1395 0.017 Uiso 1 1 calc R . .
O1 O -0.0659(3) 0.7880(3) 0.29815(14) 0.0150(7) Uani 1 1 d . . .
C7 C 0.0296(4) 0.7851(5) 0.3263(2) 0.0212(11) Uani 1 1 d . . .
H7A H 0.0770 0.8375 0.3120 0.025 Uiso 1 1 calc R . .
H7B H 0.0620 0.7168 0.3219 0.025 Uiso 1 1 calc R . .
C8 C 0.0129(5) 0.8055(4) 0.3832(2) 0.0187(11) Uani 1 1 d . . .
C9 C 0.0993(5) 0.7955(6) 0.4156(3) 0.0329(15) Uani 1 1 d . . .
H9 H 0.1629 0.7734 0.4014 0.040 Uiso 1 1 calc R . .
C10 C 0.0926(6) 0.8172(6) 0.4671(3) 0.0352(16) Uani 1 1 d . . .
H10 H 0.1517 0.8117 0.4886 0.042 Uiso 1 1 calc R . .
C11 C -0.0009(6) 0.8473(5) 0.4882(2) 0.0288(14) Uani 1 1 d . . .
C12 C -0.0889(6) 0.8546(6) 0.4570(3) 0.0375(17) Uani 1 1 d . . .
H12 H -0.1532 0.8736 0.4716 0.045 Uiso 1 1 calc R . .
C13 C -0.0806(5) 0.8336(6) 0.4045(2) 0.0298(14) Uani 1 1 d . . .
H13 H -0.1396 0.8385 0.3829 0.036 Uiso 1 1 calc R . .
C14 C 0.1277(6) 0.4946(6) 0.0428(3) 0.0336(15) Uani 1 1 d . . .
N1 N 0.1082(5) 0.4949(5) 0.0856(2) 0.0376(14) Uani 1 1 d . . .
C15 C 0.0355(4) 0.8697(4) 0.0855(2) 0.0173(10) Uani 1 1 d . . .
C16 C 0.0886(6) 0.7786(5) 0.0590(2) 0.0285(14) Uani 1 1 d . . .
H16A H 0.0418 0.7195 0.0584 0.043 Uiso 1 1 calc R . .
H16B H 0.1509 0.7604 0.0783 0.043 Uiso 1 1 calc R . .
H16C H 0.1070 0.7975 0.0234 0.043 Uiso 1 1 calc R . .
C17 C -0.0592(5) 0.9007(5) 0.0539(2) 0.0277(13) Uani 1 1 d . . .
H17A H -0.1099 0.8450 0.0548 0.042 Uiso 1 1 calc R . .
H17B H -0.0389 0.9138 0.0178 0.042 Uiso 1 1 calc R . .
H17C H -0.0894 0.9631 0.0687 0.042 Uiso 1 1 calc R . .
C18 C 0.1123(5) 0.9601(5) 0.0869(2) 0.0278(13) Uani 1 1 d . . .
H18A H 0.1346 0.9763 0.0516 0.042 Uiso 1 1 calc R . .
H18B H 0.1721 0.9410 0.1079 0.042 Uiso 1 1 calc R . .
H18C H 0.0789 1.0205 0.1023 0.042 Uiso 1 1 calc R . .
N2 N -0.0202(9) 0.2439(6) 0.1130(3) 0.0596(18) Uani 1 1 d . . .
O2 O 0.0403(18) 0.2649(9) 0.0795(5) 0.0596(18) Uani 1 1 d . . .
O3 O -0.0207(6) 0.3013(5) 0.1531(3) 0.0596(18) Uani 1 1 d . . .
O4 O -0.0752(8) 0.1695(6) 0.1117(5) 0.0596(18) Uani 1 1 d . . .
N3 N 0.3248(4) 0.4148(5) 0.2113(2) 0.0326(13) Uani 1 1 d . . .
O5 O 0.3881(5) 0.3594(5) 0.1882(2) 0.0495(15) Uani 1 1 d . . .
O6 O 0.3539(4) 0.4803(4) 0.2430(2) 0.0424(13) Uani 1 1 d . . .
O7 O 0.2306(4) 0.4023(5) 0.2028(3) 0.0524(16) Uani 1 1 d . . .
N4 N 0.2500 0.7500 0.2057(3) 0.0263(15) Uani 1 2 d S . .
O8 O 0.2291(4) 0.6690(4) 0.1825(2) 0.0375(11) Uani 1 1 d . . .
O9 O 0.2500 0.7500 0.2554(3) 0.0365(16) Uani 1 2 d S . .

loop_
_atom_site_aniso_label
_atom_site_aniso_U_11
_atom_site_aniso_U_22
_atom_site_aniso_U_33
_atom_site_aniso_U_23
_atom_site_aniso_U_13
_atom_site_aniso_U_12
Ag1 0.0526(4) 0.0347(3) 0.0206(3) -0.00018(19) 0.0146(2) 0.0035(2)
Ag2 0.0261(3) 0.0341(3) 0.0486(4) 0.0011(2) -0.0036(2) 0.0022(2)
Ag3 0.0261(3) 0.0341(3) 0.0486(4) 0.0011(2) -0.0036(2) 0.0022(2)
S1 0.0140(6) 0.0146(6) 0.0122(5) 0.0030(4) 0.0036(4) 0.0015(4)
C1 0.012(2) 0.013(2) 0.012(2) 0.0011(18) 0.0013(17) -0.0007(17)
C2 0.013(2) 0.014(2) 0.009(2) 0.0000(17) 0.0021(17) -0.0003(17)
C3 0.013(2) 0.013(2) 0.014(2) -0.0027(18) 0.0005(18) -0.0004(18)
C4 0.017(2) 0.011(2) 0.015(2) 0.0006(18) 0.0034(19) -0.0008(18)
C5 0.015(2) 0.017(2) 0.012(2) 0.0002(18) 0.0033(18) -0.0019(18)
C6 0.015(2) 0.013(2) 0.013(2) -0.0012(18) 0.0033(18) 0.0008(18)
O1 0.0165(17) 0.0210(18) 0.0075(16) 0.0015(13) 0.0012(13) -0.0011(14)
C7 0.016(2) 0.034(3) 0.013(2) -0.002(2) -0.002(2) 0.002(2)
C8 0.025(3) 0.019(3) 0.012(2) -0.0005(19) -0.001(2) -0.002(2)
C9 0.021(3) 0.057(4) 0.022(3) -0.009(3) -0.004(2) -0.002(3)
C10 0.030(3) 0.058(5) 0.018(3) -0.003(3) -0.012(2) -0.004(3)
C11 0.044(4) 0.029(3) 0.013(3) -0.005(2) -0.005(2) 0.006(3)
C12 0.039(4) 0.054(4) 0.019(3) -0.007(3) -0.004(3) 0.026(3)
C13 0.030(3) 0.043(4) 0.016(3) 0.001(3) -0.003(2) 0.016(3)
C14 0.034(3) 0.047(4) 0.020(3) -0.006(3) 0.004(3) -0.012(3)
N1 0.047(4) 0.046(4) 0.020(3) -0.005(2) 0.010(2) -0.011(3)
C15 0.022(3) 0.019(2) 0.011(2) 0.0016(19) 0.0052(19) 0.002(2)
C16 0.042(4) 0.028(3) 0.015(3) 0.002(2) 0.015(2) 0.008(3)
C17 0.032(3) 0.037(3) 0.015(3) 0.003(2) 0.000(2) 0.005(3)
C18 0.034(3) 0.026(3) 0.023(3) 0.003(2) 0.010(2) -0.009(3)
N2 0.092(5) 0.032(3) 0.055(4) 0.007(3) -0.019(4) 0.000(3)
O2 0.092(5) 0.032(3) 0.055(4) 0.007(3) -0.019(4) 0.000(3)
O3 0.092(5) 0.032(3) 0.055(4) 0.007(3) -0.019(4) 0.000(3)
O4 0.092(5) 0.032(3) 0.055(4) 0.007(3) -0.019(4) 0.000(3)
N3 0.024(3) 0.037(3) 0.037(3) 0.013(3) 0.000(2) 0.005(2)
O5 0.037(3) 0.066(4) 0.045(3) -0.004(3) 0.005(2) 0.012(3)
O6 0.041(3) 0.037(3) 0.050(3) 0.001(2) -0.001(2) 0.002(2)
O7 0.024(3) 0.068(4) 0.065(4) 0.017(3) -0.006(3) 0.000(3)
N4 0.014(3) 0.034(4) 0.031(4) 0.000 0.000 0.002(3)
O8 0.029(2) 0.042(3) 0.042(3) -0.011(2) -0.003(2) 0.001(2)
O9 0.031(4) 0.046(4) 0.033(4) 0.000 0.000 -0.003(3)

loop_
_atom_type_symbol
_atom_type_description
_atom_type_scat_dispersion_real
_atom_type_scat_dispersion_imag
_atom_type_scat_source
C C 0.0033 0.0016 'International Tables Vol C Tables 4.2.6.8 and 6.1.1.4'
N N 0.0061 0.0033 'International Tables Vol C Tables 4.2.6.8 and 6.1.1.4'
O O 0.0106 0.0060 'International Tables Vol C Tables 4.2.6.8 and 6.1.1.4'
S S 0.1246 0.1234 'International Tables Vol C Tables 4.2.6.8 and 6.1.1.4'
Cl Cl 0.1484 0.1585 'International Tables Vol C Tables 4.2.6.8 and 6.1.1.4'
H H 0.0000 0.0000 'International Tables Vol C Tables 4.2.6.8 and 6.1.1.4'

loop_
_geom_angle_atom_site_label_1
_geom_angle_atom_site_label_2
_geom_angle_atom_site_label_3
_geom_angle
_geom_angle_site_symmetry_1
_geom_angle_site_symmetry_3
_geom_angle_publ_flag
N1 Ag1 O3 98.4(2) . . ?
N1 Ag1 S1 129.87(18) . . ?
O3 Ag1 S1 126.1(2) . . ?
O3 Ag2 O6 69.7(2) 7_566 . ?
O3 Ag2 O9 102.8(2) 7_566 . ?
O6 Ag2 O9 98.14(15) . . ?
O3 Ag2 S1 147.39(16) 7_566 . ?
O6 Ag2 S1 135.46(14) . . ?
O9 Ag2 S1 94.20(7) . . ?
O7 Ag3 O7 104.6(3) 2 . ?
O7 Ag3 O5 95.0(2) 2 . ?
O7 Ag3 O5 50.06(18) . . ?
O7 Ag3 O5 50.06(18) 2 2 ?
O7 Ag3 O5 95.0(2) . 2 ?
O5 Ag3 O5 126.1(3) . 2 ?
C3 S1 C1 106.7(2) 7_466 . ?
C3 S1 Ag1 115.93(18) 7_466 . ?
C1 S1 Ag1 114.69(17) . . ?
C3 S1 Ag2 118.20(18) 7_466 . ?
C1 S1 Ag2 113.75(17) . . ?
Ag1 S1 Ag2 87.01(4) . . ?
C6 C1 C2 120.2(5) . . ?
C6 C1 S1 117.1(4) . . ?
C2 C1 S1 122.4(4) . . ?
O1 C2 C3 119.4(4) . . ?
O1 C2 C1 122.8(4) . . ?
C3 C2 C1 117.7(4) . . ?
C4 C3 C2 121.2(5) . . ?
C4 C3 S1 117.8(4) . 8_666 ?
C2 C3 S1 120.6(4) . 8_666 ?
C3 C4 C5 121.6(5) . . ?
C3 C4 H4 119.2 . . ?
C5 C4 H4 119.2 . . ?
C6 C5 C4 117.3(5) . . ?
C6 C5 C15 122.7(5) . . ?
C4 C5 C15 120.0(5) . . ?
C5 C6 C1 121.8(5) . . ?
C5 C6 H6 119.1 . . ?
C1 C6 H6 119.1 . . ?
C2 O1 C7 111.0(4) . . ?
O1 C7 C8 111.2(5) . . ?
O1 C7 H7A 109.4 . . ?
C8 C7 H7A 109.4 . . ?
O1 C7 H7B 109.4 . . ?
C8 C7 H7B 109.4 . . ?
H7A C7 H7B 108.0 . . ?
C13 C8 C9 119.4(5) . . ?
C13 C8 C7 124.0(5) . . ?
C9 C8 C7 116.6(5) . . ?
C10 C9 C8 120.7(6) . . ?
C10 C9 H9 119.7 . . ?
C8 C9 H9 119.7 . . ?
C9 C10 C11 119.8(6) . . ?
C9 C10 H10 120.1 . . ?
C11 C10 H10 120.1 . . ?
C10 C11 C12 120.6(6) . . ?
C10 C11 C14 118.7(6) . 4_465 ?
C12 C11 C14 120.7(6) . 4_465 ?
C13 C12 C11 118.9(6) . . ?
C13 C12 H12 120.5 . . ?
C11 C12 H12 120.5 . . ?
C8 C13 C12 120.6(6) . . ?
C8 C13 H13 119.7 . . ?
C12 C13 H13 119.7 . . ?
N1 C14 C11 177.5(8) . 3_654 ?
C14 N1 Ag1 169.0(6) . . ?
C17 C15 C16 109.2(5) . . ?
C17 C15 C5 109.2(4) . . ?
C16 C15 C5 111.8(4) . . ?
C17 C15 C18 109.4(5) . . ?
C16 C15 C18 108.0(5) . . ?
C5 C15 C18 109.2(5) . . ?
C15 C16 H16A 109.5 . . ?
C15 C16 H16B 109.5 . . ?
H16A C16 H16B 109.5 . . ?
C15 C16 H16C 109.5 . . ?
H16A C16 H16C 109.5 . . ?
H16B C16 H16C 109.5 . . ?
C15 C17 H17A 109.5 . . ?
C15 C17 H17B 109.5 . . ?
H17A C17 H17B 109.5 . . ?
C15 C17 H17C 109.5 . . ?
H17A C17 H17C 109.5 . . ?
H17B C17 H17C 109.5 . . ?
C15 C18 H18A 109.5 . . ?
C15 C18 H18B 109.5 . . ?
H18A C18 H18B 109.5 . . ?
C15 C18 H18C 109.5 . . ?
H18A C18 H18C 109.5 . . ?
H18B C18 H18C 109.5 . . ?
O2 N2 O4 123.5(12) . . ?
O2 N2 O3 117.0(11) . . ?
O4 N2 O3 119.3(11) . . ?
N2 O3 Ag1 129.5(7) . . ?
N2 O3 Ag2 107.6(5) . 8_656 ?
Ag1 O3 Ag2 120.8(3) . 8_656 ?
O6 N3 O5 120.7(6) . . ?
O6 N3 O7 120.2(7) . . ?
O5 N3 O7 119.2(7) . . ?
N3 O5 Ag3 94.3(4) . . ?
N3 O6 Ag2 105.6(4) . . ?
N3 O7 Ag3 96.4(5) . . ?
O8 N4 O8 122.4(9) . 2_565 ?
O8 N4 O9 118.8(4) . . ?
O8 N4 O9 118.8(4) 2_565 . ?
N4 O9 Ag2 100.48(17) . 2_565 ?
N4 O9 Ag2 100.48(17) . . ?
Ag2 O9 Ag2 159.0(3) 2_565 . ?

loop_
_geom_bond_atom_site_label_1
_geom_bond_atom_site_label_2
_geom_bond_distance
_geom_bond_site_symmetry_2
_geom_bond_publ_flag
Ag1 N1 2.203(6) . ?
Ag1 O3 2.402(6) . ?
Ag1 S1 2.5271(14) . ?
Ag2 O3 2.432(7) 7_566 ?
Ag2 O6 2.489(6) . ?
Ag2 O9 2.5042(15) . ?
Ag2 S1 2.6542(14) . ?
Ag3 O7 2.523(8) 2 ?
Ag3 O7 2.523(8) . ?
Ag3 O5 2.571(7) . ?
Ag3 O5 2.571(7) 2 ?
S1 C3 1.780(5) 7_466 ?
S1 C1 1.785(5) . ?
C1 C6 1.396(7) . ?
C1 C2 1.401(7) . ?
C2 O1 1.376(6) . ?
C2 C3 1.400(7) . ?
C3 C4 1.380(7) . ?
C3 S1 1.780(5) 8_666 ?
C4 C5 1.395(7) . ?
C4 H4 0.9500 . ?
C5 C6 1.392(7) . ?
C5 C15 1.533(7) . ?
C6 H6 0.9500 . ?
O1 C7 1.439(6) . ?
C7 C8 1.505(7) . ?
C7 H7A 0.9900 . ?
C7 H7B 0.9900 . ?
C8 C13 1.383(9) . ?
C8 C9 1.406(8) . ?
C9 C10 1.359(9) . ?
C9 H9 0.9500 . ?
C10 C11 1.388(10) . ?
C10 H10 0.9500 . ?
C11 C12 1.403(10) . ?
C11 C14 1.445(8) 4_465 ?
C12 C13 1.384(9) . ?
C12 H12 0.9500 . ?
C13 H13 0.9500 . ?
C14 N1 1.132(9) . ?
C14 C11 1.445(8) 3_654 ?
C15 C17 1.531(8) . ?
C15 C16 1.533(8) . ?
C15 C18 1.543(8) . ?
C16 H16A 0.9800 . ?
C16 H16B 0.9800 . ?
C16 H16C 0.9800 . ?
C17 H17A 0.9800 . ?
C17 H17B 0.9800 . ?
C17 H17C 0.9800 . ?
C18 H18A 0.9800 . ?
C18 H18B 0.9800 . ?
C18 H18C 0.9800 . ?
N2 O2 1.200(17) . ?
N2 O4 1.203(12) . ?
N2 O3 1.274(10) . ?
O3 Ag2 2.432(7) 8_656 ?
N3 O6 1.240(9) . ?
N3 O5 1.245(8) . ?
N3 O7 1.255(8) . ?
N4 O8 1.242(6) . ?
N4 O8 1.242(6) 2_565 ?
N4 O9 1.281(11) . ?
O9 Ag2 2.5042(15) 2_565 ?
